data_4084425
loop_
_publ_author_name
'He, Jianyun'
'Liu, Zhanxiong'
'Du, Gaixia'
'Fu, Yinxia'
'Zhang, Shaowen'
'Li, Xiaofang'

_publ_section_title
;
 Chiral Palladium(II) and Nickel(II) Complexes withC2-Symmetrical
 Tridentate Bis(oxazoline) Ligands: Synthesis, Characterization, and
 Catalytic Norbornene Polymerization
;
_journal_issue 21
_journal_name_full Organometallics
_journal_page_first 6103
_journal_paper_doi 10.1021/om5007616
_journal_volume 33
_journal_year 2014
_chemical_absolute_configuration rm
_chemical_formula_sum 'C30 H24 Cl N3 Ni O2'
_chemical_formula_weight 552.68
_chemical_name_systematic
; 
 ? 
;
_space_group_IT_number 19
_symmetry_cell_setting orthorhombic
_symmetry_space_group_name_Hall 'P 2ac 2ab'
_symmetry_space_group_name_H-M 'P 21 21 21'
_atom_sites_solution_hydrogens geom
_atom_sites_solution_primary direct
_atom_sites_solution_secondary difmap
_audit_creation_method SHELXL-97
_cell_angle_alpha 90.00
_cell_angle_beta 90.00
_cell_angle_gamma 90.00
_cell_formula_units_Z 4
_cell_length_a 9.2393(7)
_cell_length_b 14.5649(14)
_cell_length_c 19.245(3)
_cell_measurement_temperature 173(2)
_cell_volume 2589.8(5)
_computing_cell_refinement 'Bruker FRAMBO'
_computing_data_collection 'Bruker FRAMBO'
_computing_data_reduction 'Bruker SAINT'
_computing_molecular_graphics 'Bruker SHELXTL'
_computing_publication_material 'Bruker SHELXTL'
_computing_structure_refinement 'SHELXL-97 (Sheldrick, 1997)'
_computing_structure_solution 'SHELXS-97 (Sheldrick, 1990)'
_diffrn_ambient_temperature 173(2)
_diffrn_measured_fraction_theta_full 0.997
_diffrn_measured_fraction_theta_max 0.997
_diffrn_measurement_device_type 'multiwire proportional'
_diffrn_measurement_method 'phi and omega scans'
_diffrn_radiation_monochromator graphite
_diffrn_radiation_source 'fine-focus sealed tube'
_diffrn_radiation_type MoK\a
_diffrn_radiation_wavelength 0.71073
_diffrn_reflns_av_R_equivalents 0.0604
_diffrn_reflns_av_sigmaI/netI 0.1096
_diffrn_reflns_limit_h_max 10
_diffrn_reflns_limit_h_min -9
_diffrn_reflns_limit_k_max 14
_diffrn_reflns_limit_k_min -17
_diffrn_reflns_limit_l_max 22
_diffrn_reflns_limit_l_min -22
_diffrn_reflns_number 8654
_diffrn_reflns_theta_full 25.02
_diffrn_reflns_theta_max 25.02
_diffrn_reflns_theta_min 2.82
_exptl_absorpt_coefficient_mu 0.885
_exptl_absorpt_correction_T_max 0.7075
_exptl_absorpt_correction_T_min 0.6914
_exptl_absorpt_correction_type multi-scan
_exptl_absorpt_process_details SADABS
_exptl_crystal_density_diffrn 1.418
_exptl_crystal_density_method 'not measured'
_exptl_crystal_F_000 1144
_exptl_crystal_size_max 0.45
_exptl_crystal_size_mid 0.43
_exptl_crystal_size_min 0.42
_refine_diff_density_max 0.384
_refine_diff_density_min -0.276
_refine_diff_density_rms 0.055
_refine_ls_abs_structure_details 'Flack H D (1983), Acta Cryst. A39, 876-881'
_refine_ls_abs_structure_Flack 0.01(2)
_refine_ls_extinction_method none
_refine_ls_goodness_of_fit_ref 1.008
_refine_ls_hydrogen_treatment constr
_refine_ls_matrix_type full
_refine_ls_number_parameters 322
_refine_ls_number_reflns 4428
_refine_ls_number_restraints 0
_refine_ls_restrained_S_all 1.008
_refine_ls_R_factor_all 0.1087
_refine_ls_R_factor_gt 0.0616
_refine_ls_shift/su_max 0.001
_refine_ls_shift/su_mean 0.000
_refine_ls_structure_factor_coef Fsqd
_refine_ls_weighting_details 'calc w=1/[\s^2^(Fo^2^)+(0.0245P)^2^+0.0000P] where P=(Fo^2^+2Fc^2^)/3'
_refine_ls_weighting_scheme calc
_refine_ls_wR_factor_gt 0.0893
_refine_ls_wR_factor_ref 0.1056
_reflns_number_gt 2857
_reflns_number_total 4428
_reflns_threshold_expression >2sigma(I)
_cod_data_source_file om5007616_si_002.cif
_cod_data_source_block aaaaaa
_cod_depositor_comments
;
The following automatic conversions were performed:

'_symmetry_cell_setting' value 'Orthorhombic' changed to
'orthorhombic' according to
/home/saulius/struct/COD-crude-data--automatic-downloads/rss-feeds/ACS/lib/dictionaries/cif_core.dic
dictionary named 'cif_core.dic' version 2.4.2 from
2011-04-26.

'_refine_ls_hydrogen_treatment' value 'Constr' changed
to 'constr' according to
/home/saulius/struct/COD-crude-data--automatic-downloads/rss-feeds/ACS/lib/dictionaries/cif_core.dic
dictionary named 'cif_core.dic' version 2.4.2 from 2011-04-26.

Automatic conversion script
Id: cif_fix_values 2281 2013-09-26 08:29:07Z andrius 

 Adding full bibliography for 4084424--4084425.cif.
;
_cod_original_sg_symbol_H-M P2(1)2(1)2(1)
_cod_database_code 4084425

loop_
_symmetry_equiv_pos_as_xyz
'x, y, z'
'-x+1/2, -y, z+1/2'
'-x, y+1/2, -z+1/2'
'x+1/2, -y+1/2, -z'

loop_
_atom_site_label
_atom_site_type_symbol
_atom_site_fract_x
_atom_site_fract_y
_atom_site_fract_z
_atom_site_U_iso_or_equiv
_atom_site_adp_type
_atom_site_occupancy
_atom_site_symmetry_multiplicity
_atom_site_calc_flag
_atom_site_refinement_flags
Ni1 Ni 0.31823(7) 0.15670(5) 0.81256(4) 0.0456(2) Uani 1 1 d .
Cl1 Cl 0.20502(19) 0.28250(11) 0.84394(8) 0.0689(5) Uani 1 1 d .
N1 N 0.4098(5) 0.1504(4) 0.8996(2) 0.0506(12) Uani 1 1 d .
N2 N 0.4232(5) 0.0522(3) 0.7844(2) 0.0478(13) Uani 1 1 d .
N3 N 0.2185(5) 0.1533(4) 0.7268(2) 0.0514(12) Uani 1 1 d .
O1 O 0.5956(4) 0.1238(3) 0.9724(2) 0.0658(13) Uani 1 1 d .
O2 O 0.0864(4) 0.0875(3) 0.6429(2) 0.0659(13) Uani 1 1 d .
C1 C 0.2191(7) 0.1086(5) 0.9851(3) 0.0569(17) Uani 1 1 d .
C2 C 0.1986(8) 0.0235(5) 0.9564(4) 0.0714(19) Uani 1 1 d .
H2 H 0.2645 0.0016 0.9223 0.086 Uiso 1 1 calc R
C3 C 0.0827(10) -0.0309(6) 0.9764(5) 0.099(3) Uani 1 1 d .
H3 H 0.0691 -0.0897 0.9561 0.118 Uiso 1 1 calc R
C4 C -0.0107(10) 0.0002(7) 1.0250(5) 0.101(3) Uani 1 1 d .
H4 H -0.0912 -0.0368 1.0377 0.121 Uiso 1 1 calc R
C5 C 0.0078(8) 0.0821(7) 1.0558(5) 0.088(3) Uani 1 1 d .
H5 H -0.0580 0.1020 1.0906 0.105 Uiso 1 1 calc R
C6 C 0.1247(7) 0.1382(6) 1.0364(4) 0.076(2) Uani 1 1 d .
H6 H 0.1389 0.1960 1.0583 0.092 Uiso 1 1 calc R
C7 C 0.3479(6) 0.1674(4) 0.9687(3) 0.0548(16) Uani 1 1 d .
H7 H 0.3197 0.2335 0.9724 0.066 Uiso 1 1 calc R
C8 C 0.4777(7) 0.1487(6) 1.0178(3) 0.075(2) Uani 1 1 d .
H8A H 0.5020 0.2042 1.0450 0.090 Uiso 1 1 calc R
H8B H 0.4552 0.0980 1.0503 0.090 Uiso 1 1 calc R
C9 C 0.5456(7) 0.1223(4) 0.9072(3) 0.0517(16) Uani 1 1 d .
C10 C 0.6360(6) 0.0903(4) 0.8526(3) 0.0510(16) Uani 1 1 d .
C11 C 0.7874(6) 0.0893(4) 0.8613(4) 0.0612(18) Uani 1 1 d .
H11 H 0.8291 0.1141 0.9023 0.073 Uiso 1 1 calc R
C12 C 0.8735(7) 0.0531(5) 0.8114(5) 0.075(2) Uani 1 1 d .
H12 H 0.9758 0.0545 0.8165 0.090 Uiso 1 1 calc R
C13 C 0.8115(9) 0.0139(5) 0.7525(4) 0.081(2) Uani 1 1 d .
H13 H 0.8720 -0.0118 0.7177 0.098 Uiso 1 1 calc R
C14 C 0.6650(7) 0.0119(4) 0.7442(4) 0.0648(18) Uani 1 1 d .
H14 H 0.6251 -0.0165 0.7041 0.078 Uiso 1 1 calc R
C15 C 0.5725(6) 0.0507(4) 0.7934(3) 0.0487(16) Uani 1 1 d .
C16 C 0.3522(6) -0.0230(4) 0.7555(3) 0.0509(16) Uani 1 1 d .
C17 C 0.4039(7) -0.1127(5) 0.7668(4) 0.0633(19) Uani 1 1 d .
H17 H 0.4924 -0.1221 0.7908 0.076 Uiso 1 1 calc R
C18 C 0.3254(9) -0.1870(4) 0.7428(4) 0.076(2) Uani 1 1 d .
H18 H 0.3618 -0.2471 0.7508 0.091 Uiso 1 1 calc R
C19 C 0.1972(8) -0.1772(4) 0.7077(4) 0.073(2) Uani 1 1 d .
H19 H 0.1432 -0.2295 0.6936 0.088 Uiso 1 1 calc R
C20 C 0.1488(6) -0.0909(4) 0.6937(4) 0.0639(18) Uani 1 1 d .
H20 H 0.0626 -0.0830 0.6674 0.077 Uiso 1 1 calc R
C21 C 0.2251(6) -0.0131(4) 0.7175(3) 0.0489(16) Uani 1 1 d .
C22 C 0.1777(7) 0.0772(5) 0.6979(3) 0.0527(15) Uani 1 1 d .
C23 C 0.0460(8) 0.1836(5) 0.6435(4) 0.076(2) Uani 1 1 d .
H23A H -0.0469 0.1929 0.6682 0.091 Uiso 1 1 calc R
H23B H 0.0371 0.2079 0.5957 0.091 Uiso 1 1 calc R
C24 C 0.1715(8) 0.2300(4) 0.6825(4) 0.0650(18) Uani 1 1 d .
H24 H 0.1343 0.2816 0.7118 0.078 Uiso 1 1 calc R
C25 C 0.2914(6) 0.2639(4) 0.6347(2) 0.070(2) Uani 1 1 d G
C26 C 0.4182(7) 0.2139(3) 0.6259(3) 0.084(2) Uani 1 1 d G
H26 H 0.4312 0.1576 0.6500 0.101 Uiso 1 1 calc R
C27 C 0.5259(5) 0.2463(5) 0.5819(3) 0.112(3) Uani 1 1 d G
H27 H 0.6126 0.2122 0.5759 0.134 Uiso 1 1 calc R
C28 C 0.5068(7) 0.3288(5) 0.5467(3) 0.115(3) Uani 1 1 d G
H28 H 0.5805 0.3509 0.5166 0.138 Uiso 1 1 calc R
C29 C 0.3800(9) 0.3788(3) 0.5555(3) 0.106(3) Uani 1 1 d G
H29 H 0.3670 0.4351 0.5314 0.127 Uiso 1 1 calc R
C30 C 0.2723(6) 0.3464(4) 0.5995(3) 0.092(2) Uani 1 1 d G
H30 H 0.1856 0.3805 0.6055 0.110 Uiso 1 1 calc R

loop_
_atom_site_aniso_label
_atom_site_aniso_U_11
_atom_site_aniso_U_22
_atom_site_aniso_U_33
_atom_site_aniso_U_23
_atom_site_aniso_U_13
_atom_site_aniso_U_12
Ni1 0.0419(4) 0.0551(4) 0.0399(4) -0.0044(4) -0.0007(4) 0.0045(4)
Cl1 0.0683(11) 0.0795(11) 0.0590(11) -0.0153(9) -0.0043(9) 0.0271(10)
N1 0.051(3) 0.061(3) 0.040(3) -0.001(3) -0.002(2) -0.004(3)
N2 0.041(3) 0.053(3) 0.049(3) -0.007(3) 0.001(2) 0.003(2)
N3 0.058(3) 0.057(3) 0.039(3) -0.001(3) -0.009(2) 0.004(3)
O1 0.061(3) 0.081(3) 0.055(3) -0.003(3) -0.011(2) 0.001(2)
O2 0.065(3) 0.080(3) 0.053(3) -0.011(3) -0.015(2) 0.005(3)
C1 0.058(4) 0.065(4) 0.048(4) 0.005(4) -0.002(3) 0.004(4)
C2 0.074(5) 0.069(5) 0.071(5) -0.001(4) 0.008(4) -0.009(4)
C3 0.102(7) 0.092(6) 0.102(8) -0.001(6) 0.007(6) -0.020(6)
C4 0.087(6) 0.106(8) 0.110(9) 0.020(7) 0.009(6) -0.012(6)
C5 0.074(6) 0.105(7) 0.084(7) 0.016(6) 0.026(5) 0.016(5)
C6 0.077(5) 0.082(5) 0.070(5) 0.008(5) 0.017(4) 0.015(4)
C7 0.061(4) 0.059(4) 0.045(4) -0.006(4) -0.001(3) -0.003(4)
C8 0.072(4) 0.101(5) 0.052(4) -0.005(5) -0.010(4) -0.012(5)
C9 0.056(4) 0.055(4) 0.044(4) 0.002(4) -0.011(3) -0.008(3)
C10 0.048(4) 0.052(4) 0.053(4) 0.004(4) 0.000(3) -0.002(3)
C11 0.047(4) 0.067(4) 0.070(5) 0.008(4) -0.004(3) -0.003(4)
C12 0.046(4) 0.087(5) 0.092(6) 0.008(6) 0.009(5) 0.006(4)
C13 0.061(5) 0.092(5) 0.092(6) 0.001(5) 0.023(5) 0.008(5)
C14 0.053(5) 0.075(5) 0.066(5) -0.001(4) 0.009(4) 0.004(4)
C15 0.046(4) 0.050(4) 0.050(4) 0.001(3) 0.003(3) 0.008(3)
C16 0.046(4) 0.058(4) 0.049(4) -0.003(4) 0.004(3) 0.001(3)
C17 0.059(4) 0.063(4) 0.069(5) -0.005(4) -0.006(4) 0.002(4)
C18 0.074(5) 0.060(4) 0.093(6) -0.004(4) 0.003(5) 0.004(4)
C19 0.069(5) 0.067(5) 0.084(5) -0.026(4) 0.009(5) -0.009(4)
C20 0.051(4) 0.072(4) 0.069(5) -0.008(5) 0.000(3) 0.001(4)
C21 0.043(4) 0.056(4) 0.048(4) -0.007(3) 0.002(3) -0.001(3)
C22 0.042(3) 0.072(4) 0.044(4) -0.010(4) 0.000(4) 0.011(4)
C23 0.080(5) 0.088(6) 0.060(5) -0.001(4) -0.018(4) 0.022(4)
C24 0.077(5) 0.065(4) 0.053(4) -0.004(4) -0.008(5) 0.023(4)
C25 0.108(6) 0.057(4) 0.047(4) -0.004(4) 0.001(4) 0.000(5)
C26 0.110(7) 0.074(5) 0.070(6) -0.004(5) 0.021(5) -0.008(5)
C27 0.152(9) 0.090(7) 0.093(8) -0.014(6) 0.038(7) -0.023(6)
C28 0.171(10) 0.101(8) 0.073(6) -0.012(7) 0.023(6) -0.043(7)
C29 0.171(10) 0.077(6) 0.070(6) 0.005(5) -0.008(6) -0.036(7)
C30 0.131(7) 0.074(5) 0.070(5) -0.003(5) -0.011(5) -0.004(6)

loop_
_atom_type_symbol
_atom_type_description
_atom_type_scat_dispersion_real
_atom_type_scat_dispersion_imag
_atom_type_scat_source
C C 0.0033 0.0016 'International Tables Vol C Tables 4.2.6.8 and 6.1.1.4'
H H 0.0000 0.0000 'International Tables Vol C Tables 4.2.6.8 and 6.1.1.4'
N N 0.0061 0.0033 'International Tables Vol C Tables 4.2.6.8 and 6.1.1.4'
O O 0.0106 0.0060 'International Tables Vol C Tables 4.2.6.8 and 6.1.1.4'
Cl Cl 0.1484 0.1585 'International Tables Vol C Tables 4.2.6.8 and 6.1.1.4'
Ni Ni 0.3393 1.1124 'International Tables Vol C Tables 4.2.6.8 and 6.1.1.4'

loop_
_geom_angle_atom_site_label_1
_geom_angle_atom_site_label_2
_geom_angle_atom_site_label_3
_geom_angle
N1 Ni1 N2 89.2(2)
N1 Ni1 N3 175.1(2)
N2 Ni1 N3 88.8(2)
N1 Ni1 Cl1 90.58(17)
N2 Ni1 Cl1 177.23(16)
N3 Ni1 Cl1 91.70(17)
C9 N1 C7 108.7(5)
C9 N1 Ni1 122.6(4)
C7 N1 Ni1 128.6(4)
C15 N2 C16 120.3(5)
C15 N2 Ni1 119.2(4)
C16 N2 Ni1 120.5(4)
C22 N3 C24 108.3(5)
C22 N3 Ni1 122.6(4)
C24 N3 Ni1 129.1(4)
C9 O1 C8 108.1(5)
C22 O2 C23 105.0(5)
C2 C1 C6 118.9(7)
C2 C1 C7 122.7(6)
C6 C1 C7 118.1(6)
C1 C2 C3 120.7(7)
C1 C2 H2 119.6
C3 C2 H2 119.6
C4 C3 C2 119.6(9)
C4 C3 H3 120.2
C2 C3 H3 120.2
C5 C4 C3 121.5(9)
C5 C4 H4 119.3
C3 C4 H4 119.3
C4 C5 C6 119.8(8)
C4 C5 H5 120.1
C6 C5 H5 120.1
C1 C6 C5 119.5(7)
C1 C6 H6 120.3
C5 C6 H6 120.3
N1 C7 C1 113.8(5)
N1 C7 C8 102.8(4)
C1 C7 C8 112.6(5)
N1 C7 H7 109.2
C1 C7 H7 109.2
C8 C7 H7 109.2
O1 C8 C7 105.0(5)
O1 C8 H8A 110.7
C7 C8 H8A 110.7
O1 C8 H8B 110.7
C7 C8 H8B 110.7
H8A C8 H8B 108.8
N1 C9 O1 115.2(6)
N1 C9 C10 125.1(6)
O1 C9 C10 119.7(6)
C15 C10 C11 120.4(6)
C15 C10 C9 119.3(5)
C11 C10 C9 119.9(6)
C12 C11 C10 120.2(7)
C12 C11 H11 119.9
C10 C11 H11 119.9
C11 C12 C13 119.7(7)
C11 C12 H12 120.2
C13 C12 H12 120.2
C14 C13 C12 120.9(7)
C14 C13 H13 119.6
C12 C13 H13 119.6
C13 C14 C15 121.4(7)
C13 C14 H14 119.3
C15 C14 H14 119.3
N2 C15 C14 122.0(6)
N2 C15 C10 120.5(5)
C14 C15 C10 117.4(6)
C21 C16 N2 121.7(6)
C21 C16 C17 117.6(6)
N2 C16 C17 120.5(5)
C18 C17 C16 119.8(6)
C18 C17 H17 120.1
C16 C17 H17 120.1
C19 C18 C17 122.4(6)
C19 C18 H18 118.8
C17 C18 H18 118.8
C20 C19 C18 118.6(6)
C20 C19 H19 120.7
C18 C19 H19 120.7
C19 C20 C21 120.8(6)
C19 C20 H20 119.6
C21 C20 H20 119.6
C16 C21 C20 120.6(6)
C16 C21 C22 119.3(6)
C20 C21 C22 119.9(5)
N3 C22 O2 114.8(5)
N3 C22 C21 125.6(5)
O2 C22 C21 119.5(6)
O2 C23 C24 103.6(5)
O2 C23 H23A 111.1
C24 C23 H23A 111.1
O2 C23 H23B 111.1
C24 C23 H23B 111.1
H23A C23 H23B 109.0
N3 C24 C25 112.4(5)
N3 C24 C23 99.9(5)
C25 C24 C23 113.4(6)
N3 C24 H24 110.2
C25 C24 H24 110.2
C23 C24 H24 110.2
C26 C25 C30 120.0
C26 C25 C24 121.2(5)
C30 C25 C24 118.8(5)
C25 C26 C27 120.0
C25 C26 H26 120.0
C27 C26 H26 120.0
C28 C27 C26 120.0
C28 C27 H27 120.0
C26 C27 H27 120.0
C29 C28 C27 120.0
C29 C28 H28 120.0
C27 C28 H28 120.0
C28 C29 C30 120.0
C28 C29 H29 120.0
C30 C29 H29 120.0
C29 C30 C25 120.0
C29 C30 H30 120.0
C25 C30 H30 120.0

loop_
_geom_bond_atom_site_label_1
_geom_bond_atom_site_label_2
_geom_bond_distance
Ni1 N1 1.878(5)
Ni1 N2 1.884(4)
Ni1 N3 1.890(4)
Ni1 Cl1 2.1945(16)
N1 C9 1.328(7)
N1 C7 1.469(7)
N2 C15 1.391(7)
N2 C16 1.393(7)
N3 C22 1.295(7)
N3 C24 1.471(7)
O1 C9 1.337(7)
O1 C8 1.443(7)
O2 C22 1.362(7)
O2 C23 1.449(7)
C1 C2 1.371(8)
C1 C6 1.386(8)
C1 C7 1.501(8)
C2 C3 1.387(10)
C2 H2 0.9500
C3 C4 1.350(11)
C3 H3 0.9500
C4 C5 1.343(11)
C4 H4 0.9500
C5 C6 1.405(10)
C5 H5 0.9500
C6 H6 0.9500
C7 C8 1.551(8)
C7 H7 1.0000
C8 H8A 0.9900
C8 H8B 0.9900
C9 C10 1.420(8)
C10 C15 1.406(8)
C10 C11 1.409(7)
C11 C12 1.355(9)
C11 H11 0.9500
C12 C13 1.392(10)
C12 H12 0.9500
C13 C14 1.363(9)
C13 H13 0.9500
C14 C15 1.394(8)
C14 H14 0.9500
C16 C21 1.390(8)
C16 C17 1.408(8)
C17 C18 1.383(8)
C17 H17 0.9500
C18 C19 1.371(10)
C18 H18 0.9500
C19 C20 1.361(8)
C19 H19 0.9500
C20 C21 1.412(8)
C20 H20 0.9500
C21 C22 1.437(8)
C23 C24 1.537(9)
C23 H23A 0.9900
C23 H23B 0.9900
C24 C25 1.522(8)
C24 H24 1.0000
C25 C26 1.3900
C25 C30 1.3900
C26 C27 1.3900
C26 H26 0.9500
C27 C28 1.3900
C27 H27 0.9500
C28 C29 1.3900
C28 H28 0.9500
C29 C30 1.3900
C29 H29 0.9500
C30 H30 0.9500

loop_
_geom_torsion_atom_site_label_1
_geom_torsion_atom_site_label_2
_geom_torsion_atom_site_label_3
_geom_torsion_atom_site_label_4
_geom_torsion
N2 Ni1 N1 C9 34.4(5)
N3 Ni1 N1 C9 100(3)
Cl1 Ni1 N1 C9 -142.9(5)
N2 Ni1 N1 C7 -140.9(6)
N3 Ni1 N1 C7 -76(3)
Cl1 Ni1 N1 C7 41.9(5)
N1 Ni1 N2 C15 -50.9(4)
N3 Ni1 N2 C15 133.6(4)
Cl1 Ni1 N2 C15 34(4)
N1 Ni1 N2 C16 128.6(5)
N3 Ni1 N2 C16 -46.9(5)
Cl1 Ni1 N2 C16 -147(3)
N1 Ni1 N3 C22 -26(3)
N2 Ni1 N3 C22 39.1(5)
Cl1 Ni1 N3 C22 -143.6(5)
N1 Ni1 N3 C24 153(2)
N2 Ni1 N3 C24 -142.0(5)
Cl1 Ni1 N3 C24 35.2(5)
C6 C1 C2 C3 2.1(10)
C7 C1 C2 C3 175.9(6)
C1 C2 C3 C4 -0.2(13)
C2 C3 C4 C5 -1.6(15)
C3 C4 C5 C6 1.4(14)
C2 C1 C6 C5 -2.3(10)
C7 C1 C6 C5 -176.3(6)
C4 C5 C6 C1 0.6(12)
C9 N1 C7 C1 -119.1(5)
Ni1 N1 C7 C1 56.7(8)
C9 N1 C7 C8 2.9(7)
Ni1 N1 C7 C8 178.7(5)
C2 C1 C7 N1 27.4(9)
C6 C1 C7 N1 -158.7(6)
C2 C1 C7 C8 -89.0(7)
C6 C1 C7 C8 84.8(7)
C9 O1 C8 C7 -2.9(7)
N1 C7 C8 O1 0.0(7)
C1 C7 C8 O1 122.8(6)
C7 N1 C9 O1 -5.3(7)
Ni1 N1 C9 O1 178.6(4)
C7 N1 C9 C10 173.2(6)
Ni1 N1 C9 C10 -2.8(9)
C8 O1 C9 N1 5.3(7)
C8 O1 C9 C10 -173.3(6)
N1 C9 C10 C15 -26.4(9)
O1 C9 C10 C15 152.0(6)
N1 C9 C10 C11 160.3(6)
O1 C9 C10 C11 -21.2(9)
C15 C10 C11 C12 2.4(10)
C9 C10 C11 C12 175.5(6)
C10 C11 C12 C13 -2.3(11)
C11 C12 C13 C14 0.4(11)
C12 C13 C14 C15 1.5(10)
C16 N2 C15 C14 39.0(8)
Ni1 N2 C15 C14 -141.5(5)
C16 N2 C15 C10 -142.1(6)
Ni1 N2 C15 C10 37.4(7)
C13 C14 C15 N2 177.6(6)
C13 C14 C15 C10 -1.3(9)
C11 C10 C15 N2 -179.5(5)
C9 C10 C15 N2 7.3(9)
C11 C10 C15 C14 -0.6(9)
C9 C10 C15 C14 -173.8(6)
C15 N2 C16 C21 -150.6(6)
Ni1 N2 C16 C21 30.0(8)
C15 N2 C16 C17 32.6(8)
Ni1 N2 C16 C17 -146.9(5)
C21 C16 C17 C18 -2.5(10)
N2 C16 C17 C18 174.4(6)
C16 C17 C18 C19 0.0(11)
C17 C18 C19 C20 2.8(12)
C18 C19 C20 C21 -3.1(11)
N2 C16 C21 C20 -174.7(6)
C17 C16 C21 C20 2.2(9)
N2 C16 C21 C22 10.2(9)
C17 C16 C21 C22 -172.8(6)
C19 C20 C21 C16 0.6(10)
C19 C20 C21 C22 175.6(7)
C24 N3 C22 O2 -9.8(7)
Ni1 N3 C22 O2 169.3(4)
C24 N3 C22 C21 167.7(6)
Ni1 N3 C22 C21 -13.2(9)
C23 O2 C22 N3 -9.8(7)
C23 O2 C22 C21 172.6(6)
C16 C21 C22 N3 -19.7(10)
C20 C21 C22 N3 165.1(6)
C16 C21 C22 O2 157.6(5)
C20 C21 C22 O2 -17.5(9)
C22 O2 C23 C24 23.8(7)
C22 N3 C24 C25 -97.2(6)
Ni1 N3 C24 C25 83.9(6)
C22 N3 C24 C23 23.3(6)
Ni1 N3 C24 C23 -155.6(4)
O2 C23 C24 N3 -28.0(7)
O2 C23 C24 C25 91.8(6)
N3 C24 C25 C26 12.1(7)
C23 C24 C25 C26 -100.3(5)
N3 C24 C25 C30 -168.0(4)
C23 C24 C25 C30 79.6(6)
C30 C25 C26 C27 0.0
C24 C25 C26 C27 179.9(5)
C25 C26 C27 C28 0.0
C26 C27 C28 C29 0.0
C27 C28 C29 C30 0.0
C28 C29 C30 C25 0.0
C26 C25 C30 C29 0.0
C24 C25 C30 C29 -179.9(5)
